data_2244200
loop_
_publ_author_name
'Znovjyak, Kateryna'
'Fritsky, Igor O.'
'Sliva, Tatiana Y.'
'Amirkhanov, Vladimir M.'
'Malinkin, Sergey O.'
'Shova, Sergiu'
'Seredyuk, Maksym'

_publ_section_title
;
 Crystal structure of
 bis{3-(3-bromo-4-methoxyphenyl)-5-[6-(1<i>H</i>-pyrazol-1-yl)pyridin-2-yl]-1,2,4-triazol-3-ato}iron(II)
 methanol disolvate
;
_journal_coeditor_code DJ2053
_journal_issue 11
_journal_name_full 'Acta Crystallographica Section E'
_journal_page_first 1138
_journal_page_last 1142
_journal_paper_doi 10.1107/S2056989022010179
_journal_volume 78
_journal_year 2022
_chemical_absolute_configuration ad
_chemical_formula_iupac '[Fe (C17 H12 Br N6 O)2] , 2C H4 O'
_chemical_formula_moiety 'C34 H24 Br2 Fe N12 O2, 2(C H4 O)'
_chemical_formula_sum 'C36 H32 Br2 Fe N12 O4'
_chemical_formula_weight 912.40
_chemical_name_systematic
'Bis{3-(3-bromo-4-methoxyphenyl)-5-[6-(1<i>H</i>-pyrazol-1-yl)pyridin-2-yl]-1,2,4-triazol-3-ato}iron(II) methanol disolvate'
_space_group_crystal_system orthorhombic
_space_group_IT_number 33
_space_group_name_Hall 'P 2c -2n'
_space_group_name_H-M_alt 'P n a 21'
_atom_sites_solution_hydrogens geom
_atom_sites_solution_primary dual
_audit_creation_method
;
Olex2 1.3
(compiled 2020.11.12 svn.r5f609507 for OlexSys, GUI svn.r6408)
;
_cell_angle_alpha 90
_cell_angle_beta 90
_cell_angle_gamma 90
_cell_formula_units_Z 4
_cell_length_a 27.4318(10)
_cell_length_b 12.6723(4)
_cell_length_c 10.6434(3)
_cell_measurement_reflns_used 3167
_cell_measurement_temperature 180.00(14)
_cell_measurement_theta_max 25.7430
_cell_measurement_theta_min 2.1820
_cell_volume 3699.9(2)
_computing_cell_refinement
;
CrysAlisPro (Rigaku OD, 2022)
;
_computing_data_collection
;
CrysAlisPro (Rigaku OD, 2022)
;
_computing_data_reduction
;
CrysAlisPro (Rigaku OD, 2022)
;
_computing_molecular_graphics
;
<i>OLEX2</i> (Dolomanov <i>et al.</i>,  2009)
;
_computing_publication_material
;
<i>OLEX2</i> (Dolomanov <i>et al.</i>,  2009)
;
_computing_structure_refinement
;
<i>SHELXL2018/3</i> (Sheldrick, 2015b)
;
_computing_structure_solution
;
<i>SHELXT2018/2</i> (Sheldrick, 2015a)
;
_diffrn_ambient_temperature 180.00(14)
_diffrn_detector 'CCD plate'
_diffrn_detector_area_resol_mean 16.1593
_diffrn_measured_fraction_theta_full 1.000
_diffrn_measured_fraction_theta_max 1.000
_diffrn_measurement_device 'four-circle diffractometer'
_diffrn_measurement_device_type 'Xcalibur, Eos'
_diffrn_measurement_method '\w scans'
_diffrn_radiation_monochromator graphite
_diffrn_radiation_probe x-ray
_diffrn_radiation_type 'Mo K\a'
_diffrn_radiation_wavelength 0.71073
_diffrn_reflns_av_R_equivalents 0.0612
_diffrn_reflns_av_unetI/netI 0.0967
_diffrn_reflns_limit_h_max 32
_diffrn_reflns_limit_h_min -29
_diffrn_reflns_limit_k_max 9
_diffrn_reflns_limit_k_min -15
_diffrn_reflns_limit_l_max 12
_diffrn_reflns_limit_l_min -11
_diffrn_reflns_number 14160
_diffrn_reflns_theta_full 25.027
_diffrn_reflns_theta_max 25.027
_diffrn_reflns_theta_min 1.770
_diffrn_source 'fine-focus sealed X-ray tube'
_exptl_absorpt_coefficient_mu 2.626
_exptl_absorpt_correction_T_max 1.00000
_exptl_absorpt_correction_T_min 0.77238
_exptl_absorpt_correction_type multi-scan
_exptl_absorpt_process_details
;
(CrysAlisPro; Rigaku OD, 2022)
;
_exptl_crystal_colour 'clear dark red'
_exptl_crystal_density_diffrn 1.638
_exptl_crystal_description plate
_exptl_crystal_F_000 1840
_exptl_crystal_size_max 0.3
_exptl_crystal_size_mid 0.26
_exptl_crystal_size_min 0.04
_refine_diff_density_max 1.246
_refine_diff_density_min -0.620
_refine_ls_abs_structure_details
;
Flack <i>x</i> determined using 1444 quotients
[(<i>I</i>^+^)-(<i>I</i>^-^)]/[(<i>I</i>^+^)+(<i>I</i>^-^)]
(Parsons <i>et al.</i>,  2013)
;
_refine_ls_abs_structure_Flack -0.009(8)
_refine_ls_extinction_method none
_refine_ls_goodness_of_fit_ref 1.026
_refine_ls_hydrogen_treatment constr
_refine_ls_matrix_type full
_refine_ls_number_parameters 502
_refine_ls_number_reflns 6227
_refine_ls_number_restraints 7
_refine_ls_restrained_S_all 1.027
_refine_ls_R_factor_all 0.0968
_refine_ls_R_factor_gt 0.0571
_refine_ls_shift/su_max 0.001
_refine_ls_shift/su_mean 0.000
_refine_ls_structure_factor_coef Fsqd
_refine_ls_weighting_details 'w=1/[\s^2^(Fo^2^)+(0.0468P)^2^] where P=(Fo^2^+2Fc^2^)/3'
_refine_ls_weighting_scheme calc
_refine_ls_wR_factor_gt 0.1057
_refine_ls_wR_factor_ref 0.1252
_reflns_number_gt 4361
_reflns_number_total 6227
_reflns_threshold_expression 'I > 2\s(I)'
_cod_data_source_file dj2053sup1.cif
_cod_data_source_block I
_cod_database_code 2244200
_shelx_space_group_comment
;
The symmetry employed for this shelxl refinement is uniquely defined
by the following loop, which should always be used as a source of
symmetry information in preference to the above space-group names.
They are only intended as comments.
;
_shelx_estimated_absorpt_t_min 0.506
_shelx_estimated_absorpt_t_max 0.902

loop_
_space_group_symop_operation_xyz
'x, y, z'
'-x, -y, z+1/2'
'x+1/2, -y+1/2, z'
'-x+1/2, y+1/2, z+1/2'

loop_
_atom_site_type_symbol
_atom_site_label
_atom_site_fract_x
_atom_site_fract_y
_atom_site_fract_z
_atom_site_U_iso_or_equiv
_atom_site_adp_type
_atom_site_calc_flag
_atom_site_occupancy
_atom_site_disorder_assembly
_atom_site_disorder_group
Br Br1 0.93947(6) 0.18179(10) 0.18738(16) 0.0755(6) Uani d 1 . .
Br Br2 0.58117(5) 0.86423(9) 0.16575(14) 0.0533(4) Uani d 1 . .
Fe Fe1 0.74880(4) 0.51357(9) 0.66488(14) 0.0165(3) Uani d 1 . .
O O1 0.9850(3) 0.3512(6) 0.0344(7) 0.046(2) Uani d 1 . .
O O2 0.5033(3) 0.7175(7) 0.0845(8) 0.059(3) Uani d 1 . .
N N1 0.7925(3) 0.4642(7) 0.7986(7) 0.021(2) Uani d 1 . .
N N2 0.7854(3) 0.3616(6) 0.8310(6) 0.0190(19) Uani d 1 . .
N N3 0.7331(2) 0.3663(5) 0.6688(8) 0.0169(16) Uani d 1 . .
N N4 0.6980(3) 0.5090(7) 0.5358(7) 0.019(2) Uani d 1 . .
N N5 0.6735(3) 0.5777(6) 0.4591(7) 0.021(2) Uani d 1 . .
N N6 0.6424(3) 0.4144(6) 0.4290(7) 0.021(2) Uani d 1 . .
N N7 0.7030(3) 0.5599(6) 0.7956(7) 0.0179(19) Uani d 1 . .
N N8 0.7095(3) 0.6637(6) 0.8297(7) 0.0203(19) Uani d 1 . .
N N9 0.7639(2) 0.6605(5) 0.6733(7) 0.0157(16) Uani d 1 . .
N N10 0.8015(3) 0.5208(7) 0.5376(7) 0.0167(19) Uani d 1 . .
N N11 0.8252(3) 0.4538(7) 0.4581(7) 0.020(2) Uani d 1 . .
N N12 0.8561(3) 0.6197(6) 0.4353(7) 0.020(2) Uani d 1 . .
C C1 0.8232(4) 0.5020(9) 0.8838(9) 0.022(3) Uani d 1 . .
H H1 0.836027 0.571689 0.884392 0.027 Uiso calc 1 . .
C C2 0.8342(4) 0.4225(8) 0.9744(9) 0.027(3) Uani d 1 . .
H H2 0.854203 0.429649 1.046766 0.032 Uiso calc 1 . .
C C3 0.8103(3) 0.3351(8) 0.9362(9) 0.022(2) Uani d 1 . .
H H3 0.810827 0.267895 0.975646 0.027 Uiso calc 1 . .
C C4 0.7534(3) 0.3030(8) 0.7529(8) 0.020(2) Uani d 1 . .
C C5 0.7444(3) 0.1970(8) 0.7604(8) 0.020(2) Uani d 1 . .
H H5 0.760428 0.153348 0.819944 0.024 Uiso calc 1 . .
C C6 0.7104(3) 0.1564(7) 0.6761(9) 0.026(2) Uani d 1 . .
H H6 0.703580 0.082904 0.675727 0.032 Uiso calc 1 . .
C C7 0.6865(3) 0.2219(8) 0.5934(8) 0.023(2) Uani d 1 . .
H H7 0.662303 0.194369 0.538543 0.028 Uiso calc 1 . .
C C8 0.6979(3) 0.3278(8) 0.5907(8) 0.018(2) Uani d 1 . .
C C9 0.6790(3) 0.4128(8) 0.5154(7) 0.016(2) Uani d 1 . .
C C10 0.6407(4) 0.5181(8) 0.3985(8) 0.020(2) Uani d 1 . .
C C11 0.6061(3) 0.5658(8) 0.3117(8) 0.021(2) Uani d 1 . .
C C12 0.5688(4) 0.5087(9) 0.2563(10) 0.042(3) Uani d 1 . .
H H12 0.566690 0.435012 0.271727 0.051 Uiso calc 1 . .
C C13 0.5339(4) 0.5569(9) 0.1775(13) 0.049(3) Uani d 1 . .
H H13 0.508661 0.515389 0.141389 0.059 Uiso calc 1 . .
C C14 0.5360(4) 0.6632(9) 0.1525(11) 0.034(3) Uani d 1 . .
C C15 0.5737(3) 0.7203(9) 0.2037(9) 0.029(3) Uani d 1 . .
C C16 0.6080(4) 0.6728(8) 0.2824(9) 0.026(3) Uani d 1 . .
H H16 0.633427 0.714686 0.316951 0.031 Uiso calc 1 . .
C C17 0.4597(5) 0.6610(12) 0.0437(14) 0.085(6) Uani d 1 . .
H H17A 0.436960 0.710675 0.004257 0.128 Uiso calc 1 . .
H H17B 0.443970 0.628133 0.116611 0.128 Uiso calc 1 . .
H H17C 0.468752 0.606305 -0.017004 0.128 Uiso calc 1 . .
C C18 0.6699(4) 0.5218(9) 0.8754(9) 0.027(3) Uani d 1 . .
H H18 0.656975 0.452322 0.872907 0.033 Uiso calc 1 . .
C C19 0.6568(4) 0.6007(9) 0.9651(9) 0.028(3) Uani d 1 . .
H H19 0.634576 0.593789 1.033020 0.033 Uiso calc 1 . .
C C20 0.6829(4) 0.6878(8) 0.9327(9) 0.022(2) Uani d 1 . .
H H20 0.682436 0.753910 0.974832 0.026 Uiso calc 1 . .
C C21 0.7426(3) 0.7227(8) 0.7576(8) 0.019(2) Uani d 1 . .
C C22 0.7510(4) 0.8292(8) 0.7670(9) 0.024(2) Uani d 1 . .
H H22 0.734218 0.871698 0.826391 0.029 Uiso calc 1 . .
C C23 0.7855(3) 0.8719(7) 0.6848(9) 0.028(2) Uani d 1 . .
H H23 0.792262 0.945451 0.686681 0.033 Uiso calc 1 . .
C C25 0.8098(4) 0.8074(8) 0.6009(9) 0.024(2) Uani d 1 . .
H H25 0.833605 0.836305 0.545977 0.029 Uiso calc 1 . .
C C26 0.7993(3) 0.7007(8) 0.5971(8) 0.015(2) Uani d 1 . .
C C27 0.8201(3) 0.6167(8) 0.5207(8) 0.017(2) Uani d 1 . .
C C28 0.8572(3) 0.5168(9) 0.3993(8) 0.022(2) Uani d 1 . .
C C29 0.8908(3) 0.4756(8) 0.3034(9) 0.021(2) Uani d 1 . .
C C30 0.9141(4) 0.5434(9) 0.2193(8) 0.028(3) Uani d 1 . .
H H30 0.908122 0.617120 0.223076 0.034 Uiso calc 1 . .
C C31 0.9464(4) 0.5030(10) 0.1295(9) 0.029(3) Uani d 1 . .
H H31 0.962898 0.550064 0.074511 0.034 Uiso calc 1 . .
C C32 0.9544(4) 0.3969(10) 0.1196(9) 0.034(3) Uani d 1 . .
C C33 0.9309(4) 0.3287(9) 0.2023(10) 0.037(3) Uani d 1 . .
C C34 0.8993(4) 0.3676(9) 0.2928(9) 0.029(3) Uani d 1 . .
H H34 0.883359 0.320139 0.348246 0.035 Uiso calc 1 . .
C C35 1.0089(5) 0.4170(10) -0.0556(11) 0.062(4) Uani d 1 . .
H H35A 1.026381 0.372877 -0.116380 0.093 Uiso calc 1 . .
H H35B 1.032148 0.463288 -0.012460 0.093 Uiso calc 1 . .
H H35C 0.984662 0.460036 -0.099718 0.093 Uiso calc 1 . .
O O3 0.8946(3) 0.8132(7) 0.3501(8) 0.054(2) Uani d 1 . .
H H3A 0.889770 0.749515 0.368323 0.080 Uiso calc 1 . .
C C36 0.9355(6) 0.8495(13) 0.4134(18) 0.101(6) Uani d 1 . .
H H36A 0.964669 0.816116 0.378324 0.151 Uiso calc 1 . .
H H36B 0.932720 0.831820 0.502734 0.151 Uiso calc 1 . .
H H36C 0.937869 0.926235 0.403763 0.151 Uiso calc 1 . .
O O4 0.6173(3) 0.2092(6) 0.3391(7) 0.040(2) Uani d 1 . .
H H4 0.620155 0.274742 0.348513 0.059 Uiso calc 1 . .
C C24 0.5796(4) 0.1885(10) 0.2562(11) 0.054(4) Uani d 1 . .
H H24A 0.581928 0.115298 0.227028 0.082 Uiso calc 1 . .
H H24B 0.581953 0.236323 0.184082 0.082 Uiso calc 1 . .
H H24C 0.548314 0.199154 0.298680 0.082 Uiso calc 1 . .

loop_
_atom_site_aniso_label
_atom_site_aniso_U_11
_atom_site_aniso_U_22
_atom_site_aniso_U_33
_atom_site_aniso_U_12
_atom_site_aniso_U_13
_atom_site_aniso_U_23
Br1 0.0982(11) 0.0278(8) 0.1007(13) 0.0159(8) 0.0583(11) -0.0030(9)
Br2 0.0659(8) 0.0299(7) 0.0640(8) 0.0033(6) -0.0228(9) 0.0170(8)
Fe1 0.0203(6) 0.0113(7) 0.0179(6) -0.0009(6) -0.0005(7) 0.0006(8)
O1 0.048(5) 0.041(6) 0.050(5) 0.001(4) 0.030(4) -0.010(4)
O2 0.048(5) 0.050(6) 0.077(6) -0.010(5) -0.044(4) 0.030(5)
N1 0.023(5) 0.016(5) 0.023(5) -0.008(4) 0.003(4) 0.001(4)
N2 0.028(5) 0.011(5) 0.019(4) -0.001(4) 0.007(3) 0.007(4)
N3 0.027(4) 0.011(4) 0.013(4) -0.003(3) 0.008(4) 0.004(4)
N4 0.028(5) 0.015(5) 0.013(4) 0.001(4) 0.000(3) -0.001(4)
N5 0.021(5) 0.010(5) 0.031(5) -0.005(4) -0.001(4) 0.009(4)
N6 0.025(5) 0.015(5) 0.022(5) -0.002(4) -0.004(4) 0.000(4)
N7 0.024(5) 0.010(5) 0.020(4) -0.002(4) 0.008(4) 0.004(4)
N8 0.030(5) 0.009(5) 0.022(5) 0.002(4) 0.001(4) -0.007(4)
N9 0.026(4) 0.009(4) 0.013(4) -0.001(3) -0.008(4) -0.002(4)
N10 0.015(4) 0.016(5) 0.018(4) 0.000(4) -0.004(3) 0.002(4)
N11 0.027(5) 0.014(5) 0.017(5) -0.005(4) 0.005(4) -0.010(4)
N12 0.024(5) 0.010(5) 0.026(5) -0.004(4) 0.004(4) -0.003(4)
C1 0.019(6) 0.013(6) 0.034(6) -0.003(5) -0.003(5) -0.002(5)
C2 0.033(6) 0.022(7) 0.025(6) 0.008(6) -0.006(5) 0.001(5)
C3 0.029(6) 0.018(6) 0.020(5) 0.011(5) -0.005(4) 0.005(4)
C4 0.025(6) 0.018(6) 0.015(5) -0.001(5) -0.004(4) 0.001(4)
C5 0.027(6) 0.013(6) 0.020(5) 0.003(5) 0.003(4) 0.007(4)
C6 0.034(5) 0.020(5) 0.026(6) -0.005(5) 0.007(6) 0.001(6)
C7 0.028(6) 0.024(7) 0.018(5) 0.000(5) -0.005(4) -0.005(5)
C8 0.018(5) 0.013(6) 0.022(5) -0.003(5) 0.004(4) -0.006(4)
C9 0.021(6) 0.016(6) 0.009(5) 0.001(5) -0.002(4) 0.000(4)
C10 0.025(6) 0.018(7) 0.018(5) 0.001(5) -0.002(4) 0.003(4)
C11 0.022(6) 0.021(6) 0.021(5) -0.005(5) -0.002(4) 0.003(5)
C12 0.039(8) 0.023(7) 0.064(8) -0.007(6) -0.007(6) 0.015(6)
C13 0.039(6) 0.042(8) 0.066(8) -0.014(6) -0.033(7) 0.012(8)
C14 0.026(5) 0.041(7) 0.035(6) -0.002(5) -0.009(5) 0.021(6)
C15 0.026(6) 0.031(7) 0.028(6) 0.001(5) -0.002(5) 0.013(5)
C16 0.026(6) 0.021(6) 0.031(6) -0.003(5) -0.007(5) -0.001(5)
C17 0.069(10) 0.081(12) 0.105(11) -0.027(9) -0.065(9) 0.032(9)
C18 0.031(7) 0.018(7) 0.032(6) 0.000(6) 0.001(5) 0.004(5)
C19 0.039(7) 0.028(7) 0.017(5) 0.006(6) 0.009(5) 0.000(5)
C20 0.027(6) 0.019(6) 0.019(5) 0.009(5) 0.007(4) 0.003(5)
C21 0.022(6) 0.015(6) 0.019(5) -0.005(5) -0.006(4) 0.003(4)
C22 0.026(6) 0.023(6) 0.023(5) 0.001(5) -0.005(4) -0.005(5)
C23 0.046(6) 0.009(5) 0.028(6) -0.002(5) -0.001(6) -0.002(5)
C25 0.030(6) 0.018(6) 0.023(5) -0.007(5) 0.001(4) 0.005(5)
C26 0.013(5) 0.014(6) 0.020(5) -0.002(5) -0.002(4) 0.002(4)
C27 0.021(5) 0.021(6) 0.010(5) -0.007(5) 0.003(4) -0.001(4)
C28 0.016(5) 0.025(7) 0.023(6) 0.002(5) 0.000(4) 0.002(5)
C29 0.018(5) 0.025(7) 0.020(5) 0.005(5) 0.000(4) -0.004(5)
C30 0.030(6) 0.030(7) 0.026(5) -0.008(6) 0.004(5) -0.011(5)
C31 0.020(6) 0.038(8) 0.028(6) -0.007(6) 0.003(4) -0.001(5)
C32 0.033(7) 0.041(8) 0.028(6) 0.010(6) 0.001(5) -0.005(5)
C33 0.050(7) 0.028(7) 0.033(7) 0.007(6) 0.004(6) -0.008(5)
C34 0.025(6) 0.031(7) 0.032(6) -0.004(6) 0.012(5) -0.001(5)
C35 0.072(10) 0.057(11) 0.056(8) -0.007(9) 0.038(8) -0.005(8)
O3 0.067(6) 0.023(5) 0.070(6) -0.009(5) 0.009(5) 0.013(4)
C36 0.058(11) 0.065(13) 0.179(18) -0.023(10) -0.015(12) 0.025(12)
O4 0.044(5) 0.021(5) 0.053(5) 0.003(4) -0.018(4) -0.012(4)
C24 0.060(9) 0.047(10) 0.056(9) 0.012(8) -0.019(7) -0.022(7)

loop_
_atom_type_symbol
_atom_type_description
_atom_type_scat_dispersion_real
_atom_type_scat_dispersion_imag
_atom_type_scat_source
C C 0.0033 0.0016 'International Tables Vol C Tables 4.2.6.8 and 6.1.1.4'
H H 0.0000 0.0000 'International Tables Vol C Tables 4.2.6.8 and 6.1.1.4'
Br Br -0.2901 2.4595 'International Tables Vol C Tables 4.2.6.8 and 6.1.1.4'
Fe Fe 0.3463 0.8444 'International Tables Vol C Tables 4.2.6.8 and 6.1.1.4'
N N 0.0061 0.0033 'International Tables Vol C Tables 4.2.6.8 and 6.1.1.4'
O O 0.0106 0.0060 'International Tables Vol C Tables 4.2.6.8 and 6.1.1.4'

loop_
_geom_angle_atom_site_label_1
_geom_angle_atom_site_label_2
_geom_angle_atom_site_label_3
_geom_angle_site_symmetry_1
_geom_angle_site_symmetry_3
_geom_angle
_geom_angle_publ_flag
N1 Fe1 N7 . . 88.4(3) ?
N1 Fe1 N10 . . 93.7(3) ?
N3 Fe1 N1 . . 79.1(3) ?
N3 Fe1 N4 . . 80.0(3) ?
N3 Fe1 N7 . . 97.6(3) ?
N3 Fe1 N10 . . 102.9(3) ?
N4 Fe1 N1 . . 159.1(4) ?
N4 Fe1 N7 . . 93.0(3) ?
N4 Fe1 N10 . . 92.3(3) ?
N7 Fe1 N10 . . 159.4(3) ?
N9 Fe1 N1 . . 98.3(3) ?
N9 Fe1 N3 . . 176.0(4) ?
N9 Fe1 N4 . . 102.5(3) ?
N9 Fe1 N7 . . 79.3(3) ?
N9 Fe1 N10 . . 80.2(3) ?
C32 O1 C35 . . 118.7(10) ?
C14 O2 C17 . . 117.1(10) ?
N2 N1 Fe1 . . 113.6(6) ?
C1 N1 Fe1 . . 140.1(8) ?
C1 N1 N2 . . 105.3(8) ?
N1 N2 C4 . . 116.2(7) ?
C3 N2 N1 . . 111.9(8) ?
C3 N2 C4 . . 131.9(8) ?
C4 N3 Fe1 . . 120.6(6) ?
C4 N3 C8 . . 119.6(8) ?
C8 N3 Fe1 . . 119.6(6) ?
N5 N4 Fe1 . . 138.5(7) ?
C9 N4 Fe1 . . 114.6(6) ?
C9 N4 N5 . . 106.8(8) ?
C10 N5 N4 . . 105.0(8) ?
C10 N6 C9 . . 101.7(8) ?
N8 N7 Fe1 . . 113.0(6) ?
C18 N7 Fe1 . . 141.1(7) ?
C18 N7 N8 . . 105.5(8) ?
N7 N8 C21 . . 116.6(7) ?
C20 N8 N7 . . 111.1(8) ?
C20 N8 C21 . . 132.2(8) ?
C21 N9 Fe1 . . 121.0(6) ?
C21 N9 C26 . . 119.5(8) ?
C26 N9 Fe1 . . 119.4(6) ?
N11 N10 Fe1 . . 138.0(7) ?
C27 N10 Fe1 . . 114.5(6) ?
C27 N10 N11 . . 107.5(8) ?
C28 N11 N10 . . 103.3(8) ?
C27 N12 C28 . . 100.4(8) ?
N1 C1 H1 . . 125.1 ?
N1 C1 C2 . . 109.9(10) ?
C2 C1 H1 . . 125.1 ?
C1 C2 H2 . . 127.1 ?
C3 C2 C1 . . 105.9(9) ?
C3 C2 H2 . . 127.1 ?
N2 C3 H3 . . 126.5 ?
C2 C3 N2 . . 106.9(9) ?
C2 C3 H3 . . 126.5 ?
N3 C4 N2 . . 109.9(8) ?
N3 C4 C5 . . 123.8(8) ?
C5 C4 N2 . . 126.3(8) ?
C4 C5 H5 . . 121.7 ?
C4 C5 C6 . . 116.5(9) ?
C6 C5 H5 . . 121.7 ?
C5 C6 H6 . . 119.7 ?
C7 C6 C5 . . 120.6(9) ?
C7 C6 H6 . . 119.7 ?
C6 C7 H7 . . 120.3 ?
C6 C7 C8 . . 119.5(9) ?
C8 C7 H7 . . 120.3 ?
N3 C8 C7 . . 119.8(9) ?
N3 C8 C9 . . 109.1(8) ?
C7 C8 C9 . . 131.1(9) ?
N4 C9 N6 . . 112.4(8) ?
N4 C9 C8 . . 116.6(8) ?
N6 C9 C8 . . 130.8(9) ?
N5 C10 N6 . . 114.0(9) ?
N5 C10 C11 . . 120.6(9) ?
N6 C10 C11 . . 125.3(9) ?
C12 C11 C10 . . 122.3(10) ?
C12 C11 C16 . . 116.3(9) ?
C16 C11 C10 . . 121.4(9) ?
C11 C12 H12 . . 119.1 ?
C11 C12 C13 . . 121.9(10) ?
C13 C12 H12 . . 119.1 ?
C12 C13 H13 . . 119.7 ?
C14 C13 C12 . . 120.6(10) ?
C14 C13 H13 . . 119.7 ?
O2 C14 C13 . . 125.4(10) ?
O2 C14 C15 . . 116.5(10) ?
C13 C14 C15 . . 118.1(10) ?
C14 C15 Br2 . . 120.5(7) ?
C14 C15 C16 . . 121.2(10) ?
C16 C15 Br2 . . 118.3(8) ?
C11 C16 C15 . . 121.9(9) ?
C11 C16 H16 . . 119.1 ?
C15 C16 H16 . . 119.1 ?
O2 C17 H17A . . 109.5 ?
O2 C17 H17B . . 109.5 ?
O2 C17 H17C . . 109.5 ?
H17A C17 H17B . . 109.5 ?
H17A C17 H17C . . 109.5 ?
H17B C17 H17C . . 109.5 ?
N7 C18 H18 . . 125.0 ?
N7 C18 C19 . . 110.1(10) ?
C19 C18 H18 . . 125.0 ?
C18 C19 H19 . . 127.3 ?
C20 C19 C18 . . 105.4(9) ?
C20 C19 H19 . . 127.3 ?
N8 C20 C19 . . 107.8(9) ?
N8 C20 H20 . . 126.1 ?
C19 C20 H20 . . 126.1 ?
N9 C21 N8 . . 109.7(8) ?
N9 C21 C22 . . 123.9(9) ?
C22 C21 N8 . . 126.3(9) ?
C21 C22 H22 . . 121.6 ?
C21 C22 C23 . . 116.7(9) ?
C23 C22 H22 . . 121.6 ?
C22 C23 H23 . . 120.0 ?
C25 C23 C22 . . 120.1(9) ?
C25 C23 H23 . . 120.0 ?
C23 C25 H25 . . 120.1 ?
C23 C25 C26 . . 119.8(9) ?
C26 C25 H25 . . 120.1 ?
N9 C26 C25 . . 119.7(8) ?
N9 C26 C27 . . 109.8(8) ?
C25 C26 C27 . . 130.5(9) ?
N10 C27 N12 . . 113.6(9) ?
N10 C27 C26 . . 116.2(8) ?
N12 C27 C26 . . 130.3(9) ?
N11 C28 N12 . . 115.1(9) ?
N11 C28 C29 . . 121.5(10) ?
N12 C28 C29 . . 123.3(9) ?
C30 C29 C28 . . 121.0(10) ?
C34 C29 C28 . . 120.6(9) ?
C34 C29 C30 . . 118.4(9) ?
C29 C30 H30 . . 119.9 ?
C29 C30 C31 . . 120.2(11) ?
C31 C30 H30 . . 119.9 ?
C30 C31 H31 . . 119.5 ?
C32 C31 C30 . . 120.9(10) ?
C32 C31 H31 . . 119.5 ?
O1 C32 C31 . . 124.6(10) ?
O1 C32 C33 . . 116.2(11) ?
C31 C32 C33 . . 119.2(10) ?
C32 C33 Br1 . . 120.2(8) ?
C34 C33 Br1 . . 119.3(9) ?
C34 C33 C32 . . 120.5(11) ?
C29 C34 H34 . . 119.6 ?
C33 C34 C29 . . 120.7(10) ?
C33 C34 H34 . . 119.6 ?
O1 C35 H35A . . 109.5 ?
O1 C35 H35B . . 109.5 ?
O1 C35 H35C . . 109.5 ?
H35A C35 H35B . . 109.5 ?
H35A C35 H35C . . 109.5 ?
H35B C35 H35C . . 109.5 ?
C36 O3 H3A . . 109.5 ?
O3 C36 H36A . . 109.5 ?
O3 C36 H36B . . 109.5 ?
O3 C36 H36C . . 109.5 ?
H36A C36 H36B . . 109.5 ?
H36A C36 H36C . . 109.5 ?
H36B C36 H36C . . 109.5 ?
C24 O4 H4 . . 109.5 ?
O4 C24 H24A . . 109.5 ?
O4 C24 H24B . . 109.5 ?
O4 C24 H24C . . 109.5 ?
H24A C24 H24B . . 109.5 ?
H24A C24 H24C . . 109.5 ?
H24B C24 H24C . . 109.5 ?

loop_
_geom_bond_atom_site_label_1
_geom_bond_atom_site_label_2
_geom_bond_site_symmetry_2
_geom_bond_distance
_geom_bond_publ_flag
Br1 C33 . 1.883(11) ?
Br2 C15 . 1.879(11) ?
Fe1 N1 . 1.964(8) ?
Fe1 N3 . 1.916(7) ?
Fe1 N4 . 1.958(8) ?
Fe1 N7 . 1.964(8) ?
Fe1 N9 . 1.909(6) ?
Fe1 N10 . 1.982(8) ?
O1 C32 . 1.364(12) ?
O1 C35 . 1.430(13) ?
O2 C14 . 1.342(11) ?
O2 C17 . 1.462(14) ?
N1 N2 . 1.359(10) ?
N1 C1 . 1.328(12) ?
N2 C3 . 1.354(11) ?
N2 C4 . 1.418(12) ?
N3 C4 . 1.324(11) ?
N3 C8 . 1.363(11) ?
N4 N5 . 1.370(11) ?
N4 C9 . 1.344(12) ?
N5 C10 . 1.340(12) ?
N6 C9 . 1.361(11) ?
N6 C10 . 1.354(12) ?
N7 N8 . 1.376(10) ?
N7 C18 . 1.334(12) ?
N8 C20 . 1.352(11) ?
N8 C21 . 1.404(11) ?
N9 C21 . 1.329(11) ?
N9 C26 . 1.365(11) ?
N10 N11 . 1.364(11) ?
N10 C27 . 1.331(12) ?
N11 C28 . 1.341(12) ?
N12 C27 . 1.341(11) ?
N12 C28 . 1.359(12) ?
C1 H1 . 0.9500 ?
C1 C2 . 1.426(13) ?
C2 H2 . 0.9500 ?
C2 C3 . 1.350(14) ?
C3 H3 . 0.9500 ?
C4 C5 . 1.369(12) ?
C5 H5 . 0.9500 ?
C5 C6 . 1.392(13) ?
C6 H6 . 0.9500 ?
C6 C7 . 1.376(13) ?
C7 H7 . 0.9500 ?
C7 C8 . 1.379(13) ?
C8 C9 . 1.440(13) ?
C10 C11 . 1.456(13) ?
C11 C12 . 1.384(14) ?
C11 C16 . 1.392(13) ?
C12 H12 . 0.9500 ?
C12 C13 . 1.412(14) ?
C13 H13 . 0.9500 ?
C13 C14 . 1.374(14) ?
C14 C15 . 1.375(13) ?
C15 C16 . 1.396(13) ?
C16 H16 . 0.9500 ?
C17 H17A . 0.9800 ?
C17 H17B . 0.9800 ?
C17 H17C . 0.9800 ?
C18 H18 . 0.9500 ?
C18 C19 . 1.429(14) ?
C19 H19 . 0.9500 ?
C19 C20 . 1.360(14) ?
C20 H20 . 0.9500 ?
C21 C22 . 1.373(13) ?
C22 H22 . 0.9500 ?
C22 C23 . 1.398(13) ?
C23 H23 . 0.9500 ?
C23 C25 . 1.382(13) ?
C25 H25 . 0.9500 ?
C25 C26 . 1.384(13) ?
C26 C27 . 1.455(13) ?
C28 C29 . 1.472(13) ?
C29 C30 . 1.395(14) ?
C29 C34 . 1.393(13) ?
C30 H30 . 0.9500 ?
C30 C31 . 1.399(12) ?
C31 H31 . 0.9500 ?
C31 C32 . 1.367(15) ?
C32 C33 . 1.393(15) ?
C33 C34 . 1.385(14) ?
C34 H34 . 0.9500 ?
C35 H35A . 0.9800 ?
C35 H35B . 0.9800 ?
C35 H35C . 0.9800 ?
O3 H3A . 0.8400 ?
O3 C36 . 1.387(16) ?
C36 H36A . 0.9800 ?
C36 H36B . 0.9800 ?
C36 H36C . 0.9800 ?
O4 H4 . 0.8400 ?
O4 C24 . 1.384(12) ?
C24 H24A . 0.9800 ?
C24 H24B . 0.9800 ?
C24 H24C . 0.9800 ?

loop_
_geom_hbond_atom_site_label_D
_geom_hbond_atom_site_label_H
_geom_hbond_atom_site_label_A
_geom_hbond_site_symmetry_A
_geom_hbond_distance_DH
_geom_hbond_distance_HA
_geom_hbond_distance_DA
_geom_hbond_angle_DHA
C17 . N6 2_664 . . 3.201(16) .
O3 H3A N12 . 0.84 2.02 2.820(12) 160
O4 H4 N6 . 0.84 2.06 2.855(11) 158
C1 H1 O4 4_655 0.95 2.22 3.128(14) 161
C18 H18 O3 4_645 0.95 2.27 3.192(14) 163
C35 H35A C30 2_764 0.98 2.62 3.233(16) 121
C3 H3 N5 4_645 0.95 2.45 3.301(13) 148
C7 H7 O4 . 0.95 2.46 3.310(11) 148
C22 H22 N11 4_655 0.95 2.39 3.317(13) 166
C20 H20 N11 4_655 0.95 2.55 3.389(13) 148
C5 H5 N5 4_645 0.95 2.53 3.440(12) 161
C17 H17A O4 2_664 0.98 2.52 3.451(17) 159
C34 H34 C20 4_644 0.95 2.63 3.535(15) 159
C25 H25 O3 . 0.95 2.69 3.542(13) 150
C18 H18 C36 4_645 0.95 2.88 3.65(2) 138
C2 H2 C31 1_556 0.95 2.84 3.639(15) 143
C2 H2 C32 1_556 0.95 2.89 3.656(15) 139
C2 H2 C30 1_556 0.95 2.86 3.734(11) 154
C2 H2 Cg2 1_556 0.95 2.57 3.501(11) 168
C19 H19 Cg1 1_556 0.95 2.74 3.681(11) 169

loop_
_geom_torsion_atom_site_label_1
_geom_torsion_atom_site_label_2
_geom_torsion_atom_site_label_3
_geom_torsion_atom_site_label_4
_geom_torsion_site_symmetry_1
_geom_torsion_site_symmetry_2
_geom_torsion_site_symmetry_3
_geom_torsion_site_symmetry_4
_geom_torsion
_geom_torsion_publ_flag
Br1 C33 C34 C29 . . . . -177.7(8) ?
Br2 C15 C16 C11 . . . . -177.8(7) ?
Fe1 N1 N2 C3 . . . . -169.9(6) ?
Fe1 N1 N2 C4 . . . . 8.8(10) ?
Fe1 N1 C1 C2 . . . . 165.1(8) ?
Fe1 N3 C4 N2 . . . . 0.4(10) ?
Fe1 N3 C4 C5 . . . . -179.2(7) ?
Fe1 N3 C8 C7 . . . . -179.9(7) ?
Fe1 N3 C8 C9 . . . . 0.5(10) ?
Fe1 N4 N5 C10 . . . . -176.2(7) ?
Fe1 N4 C9 N6 . . . . 177.2(6) ?
Fe1 N4 C9 C8 . . . . 0.5(10) ?
Fe1 N7 N8 C20 . . . . -170.3(6) ?
Fe1 N7 N8 C21 . . . . 7.5(9) ?
Fe1 N7 C18 C19 . . . . 167.7(8) ?
Fe1 N9 C21 N8 . . . . -1.0(10) ?
Fe1 N9 C21 C22 . . . . -178.6(7) ?
Fe1 N9 C26 C25 . . . . 178.7(7) ?
Fe1 N9 C26 C27 . . . . -0.7(10) ?
Fe1 N10 N11 C28 . . . . 180.0(7) ?
Fe1 N10 C27 N12 . . . . 179.3(6) ?
Fe1 N10 C27 C26 . . . . -0.1(10) ?
O1 C32 C33 Br1 . . . . -3.1(13) ?
O1 C32 C33 C34 . . . . 179.6(10) ?
O2 C14 C15 Br2 . . . . -5.6(14) ?
O2 C14 C15 C16 . . . . 176.0(10) ?
N1 N2 C3 C2 . . . . 0.3(11) ?
N1 N2 C4 N3 . . . . -6.1(11) ?
N1 N2 C4 C5 . . . . 173.6(9) ?
N1 C1 C2 C3 . . . . 2.4(12) ?
N2 N1 C1 C2 . . . . -2.2(11) ?
N2 C4 C5 C6 . . . . 178.2(8) ?
N3 C4 C5 C6 . . . . -2.2(14) ?
N3 C8 C9 N4 . . . . -0.6(11) ?
N3 C8 C9 N6 . . . . -176.7(8) ?
N4 N5 C10 N6 . . . . -0.7(11) ?
N4 N5 C10 C11 . . . . 177.2(8) ?
N5 N4 C9 N6 . . . . -0.5(10) ?
N5 N4 C9 C8 . . . . -177.3(8) ?
N5 C10 C11 C12 . . . . -173.9(9) ?
N5 C10 C11 C16 . . . . 4.5(15) ?
N6 C10 C11 C12 . . . . 3.9(15) ?
N6 C10 C11 C16 . . . . -177.7(9) ?
N7 N8 C20 C19 . . . . -2.3(11) ?
N7 N8 C21 N9 . . . . -4.4(11) ?
N7 N8 C21 C22 . . . . 173.2(9) ?
N7 C18 C19 C20 . . . . 1.4(12) ?
N8 N7 C18 C19 . . . . -2.7(11) ?
N8 C21 C22 C23 . . . . -179.6(8) ?
N9 C21 C22 C23 . . . . -2.4(14) ?
N9 C26 C27 N10 . . . . 0.4(11) ?
N9 C26 C27 N12 . . . . -178.8(9) ?
N10 N11 C28 N12 . . . . 0.3(11) ?
N10 N11 C28 C29 . . . . -180.0(8) ?
N11 N10 C27 N12 . . . . -1.0(10) ?
N11 N10 C27 C26 . . . . 179.6(8) ?
N11 C28 C29 C30 . . . . 162.3(9) ?
N11 C28 C29 C34 . . . . -16.3(14) ?
N12 C28 C29 C30 . . . . -18.0(15) ?
N12 C28 C29 C34 . . . . 163.4(9) ?
C1 N1 N2 C3 . . . . 1.2(10) ?
C1 N1 N2 C4 . . . . 180.0(8) ?
C1 C2 C3 N2 . . . . -1.6(11) ?
C3 N2 C4 N3 . . . . 172.4(9) ?
C3 N2 C4 C5 . . . . -8.0(16) ?
C4 N2 C3 C2 . . . . -178.2(9) ?
C4 N3 C8 C7 . . . . -4.9(13) ?
C4 N3 C8 C9 . . . . 175.6(8) ?
C4 C5 C6 C7 . . . . -2.0(13) ?
C5 C6 C7 C8 . . . . 2.7(14) ?
C6 C7 C8 N3 . . . . 0.7(14) ?
C6 C7 C8 C9 . . . . -179.8(9) ?
C7 C8 C9 N4 . . . . 179.9(9) ?
C7 C8 C9 N6 . . . . 3.8(17) ?
C8 N3 C4 N2 . . . . -174.6(7) ?
C8 N3 C4 C5 . . . . 5.7(14) ?
C9 N4 N5 C10 . . . . 0.7(10) ?
C9 N6 C10 N5 . . . . 0.4(11) ?
C9 N6 C10 C11 . . . . -177.5(9) ?
C10 N6 C9 N4 . . . . 0.1(10) ?
C10 N6 C9 C8 . . . . 176.3(10) ?
C10 C11 C12 C13 . . . . 176.6(10) ?
C10 C11 C16 C15 . . . . -177.1(9) ?
C11 C12 C13 C14 . . . . 0.4(19) ?
C12 C11 C16 C15 . . . . 1.3(15) ?
C12 C13 C14 O2 . . . . -176.3(11) ?
C12 C13 C14 C15 . . . . 1.6(19) ?
C13 C14 C15 Br2 . . . . 176.3(9) ?
C13 C14 C15 C16 . . . . -2.1(17) ?
C14 C15 C16 C11 . . . . 0.6(16) ?
C16 C11 C12 C13 . . . . -1.9(16) ?
C17 O2 C14 C13 . . . . 6.0(19) ?
C17 O2 C14 C15 . . . . -171.9(11) ?
C18 N7 N8 C20 . . . . 3.1(10) ?
C18 N7 N8 C21 . . . . -179.0(8) ?
C18 C19 C20 N8 . . . . 0.6(12) ?
C20 N8 C21 N9 . . . . 172.9(9) ?
C20 N8 C21 C22 . . . . -9.5(16) ?
C21 N8 C20 C19 . . . . -179.8(9) ?
C21 N9 C26 C25 . . . . -5.5(12) ?
C21 N9 C26 C27 . . . . 175.1(8) ?
C21 C22 C23 C25 . . . . -1.0(14) ?
C22 C23 C25 C26 . . . . 1.0(14) ?
C23 C25 C26 N9 . . . . 2.3(13) ?
C23 C25 C26 C27 . . . . -178.5(9) ?
C25 C26 C27 N10 . . . . -178.9(9) ?
C25 C26 C27 N12 . . . . 1.9(17) ?
C26 N9 C21 N8 . . . . -176.6(7) ?
C26 N9 C21 C22 . . . . 5.7(14) ?
C27 N10 N11 C28 . . . . 0.4(10) ?
C27 N12 C28 N11 . . . . -0.9(11) ?
C27 N12 C28 C29 . . . . 179.4(8) ?
C28 N12 C27 N10 . . . . 1.1(10) ?
C28 N12 C27 C26 . . . . -179.6(9) ?
C28 C29 C30 C31 . . . . 179.4(8) ?
C28 C29 C34 C33 . . . . 179.8(9) ?
C29 C30 C31 C32 . . . . 2.1(15) ?
C30 C29 C34 C33 . . . . 1.1(15) ?
C30 C31 C32 O1 . . . . 179.6(9) ?
C30 C31 C32 C33 . . . . -1.4(15) ?
C31 C32 C33 Br1 . . . . 177.8(8) ?
C31 C32 C33 C34 . . . . 0.6(16) ?
C32 C33 C34 C29 . . . . -0.4(16) ?
C34 C29 C30 C31 . . . . -1.9(14) ?
C35 O1 C32 C31 . . . . -3.0(16) ?
C35 O1 C32 C33 . . . . 178.0(10) ?

_cod_database_fobs_code 2244200
